data_9008020
loop_
_publ_author_name
'Zachariasen, W. H.'
'Mooney, G. C. L.'

_publ_section_title
;
 The atomic arrangement in ammonium and caesium persulphate (NH4)2S2O8 and
 Cs2S2O8, and the structure of the persulphate group
;
_journal_name_full 'Zeitschrift fur Kristallographie'
_journal_page_first 63
_journal_page_last 81
_journal_volume 88
_journal_year 1934
_chemical_formula_structural Cs2S2O8
_chemical_formula_sum 'Cs2 O8 S2'
_space_group_IT_number 14
_symmetry_space_group_name_Hall '-P 2yn'
_symmetry_space_group_name_H-M 'P 1 21/n 1'
_cell_angle_alpha 90
_cell_angle_beta 95.32
_cell_angle_gamma 90
_cell_length_a 8.13
_cell_length_b 8.33
_cell_length_c 6.46
_cell_formula_units_Z 2
_cell_volume 435.605
_exptl_crystal_density_diffrn 3.491
_cod_depositor_comments
;

2024-05-02
Z value and formula fixed to values more according to usual
chemical conventions.                 miguel
;
_cod_original_formula_sum 'S O4 Cs'
_cod_database_code 9008020

loop_
_symmetry_equiv_pos_as_xyz
x,y,z
1/2+x,1/2-y,1/2+z
1/2-x,1/2+y,1/2-z
-x,-y,-z

loop_
_atom_site_label
_atom_site_fract_x
_atom_site_fract_y
_atom_site_fract_z
S 0.13600 0.35000 0.70800
O1 0.04200 0.50000 0.61100
O2 0.02800 0.19400 0.68100
O3 0.20800 0.41700 0.93100
O4 0.29200 0.34700 0.59700
Cs 0.14400 0.12500 0.22800

_cod_duplicate_entry 1010248
